data_1552949
loop_
_publ_author_name
'Bao, Xiaoze'
'Rodriguez, Jean'
'Bonne, Damien'

_publ_section_title
;
 Bidirectional enantioselective synthesis of bis-benzofuran atropisomeric
 oligoarenes featuring two distal C-C stereogenic axes.
;
_journal_issue 2
_journal_name_full 'Chemical science'
_journal_page_first 403
_journal_page_last 408
_journal_paper_doi 10.1039/c9sc04378k
_journal_volume 11
_journal_year 2020
_chemical_absolute_configuration ad
_chemical_formula_moiety 'C15 H10 N O5, 0.35(C3 H7)'
_chemical_formula_sum 'C16.05 H12.45 N O5'
_chemical_formula_weight 299.32
_space_group_crystal_system monoclinic
_space_group_IT_number 5
_space_group_name_Hall 'I 2y'
_space_group_name_H-M_alt 'I 1 2 1'
_atom_sites_solution_hydrogens geom
_audit_creation_date 2019-03-18
_audit_creation_method
;
Olex2 1.2
(compiled 2018.05.29 svn.r3510 for OlexSys, GUI svn.r5506)
;
_audit_update_record
;
2019-06-26 deposited with the CCDC.	2019-11-12 downloaded from the CCDC.
;
_cell_angle_alpha 90
_cell_angle_beta 106.6020(10)
_cell_angle_gamma 90
_cell_formula_units_Z 4
_cell_length_a 15.0405(2)
_cell_length_b 8.47920(10)
_cell_length_c 13.84310(10)
_cell_measurement_reflns_used 10111
_cell_measurement_temperature 295
_cell_measurement_theta_max 70.8850
_cell_measurement_theta_min 5.1270
_cell_volume 1691.83(3)
_computing_cell_refinement 'CrysAlisPro 1.171.39.46 (Rigaku OD, 2018)'
_computing_data_collection 'CrysAlisPro 1.171.39.46 (Rigaku OD, 2018)'
_computing_data_reduction 'CrysAlisPro 1.171.39.46 (Rigaku OD, 2018)'
_computing_molecular_graphics 'Olex2 (Dolomanov et al., 2009)'
_computing_publication_material 'Olex2 (Dolomanov et al., 2009)'
_computing_structure_refinement 'ShelXL (Sheldrick, 2015)'
_computing_structure_solution 'SHELXT 2014/5 (Sheldrick, 2014)'
_diffrn_ambient_temperature 295
_diffrn_detector 'CCD plate'
_diffrn_detector_area_resol_mean 5.3048
_diffrn_detector_type AtlasS2
_diffrn_measured_fraction_theta_full 0.999
_diffrn_measured_fraction_theta_max 0.995
_diffrn_measurement_details
;
List of Runs (angles in degrees, time in seconds):

  # Type    Start    End  Width  t~exp~   \w     \q     \k     \f   Frames
#--------------------------------------------------------------------------
  1  \w    -69.00  32.00   1.00    1.00    --  -41.07  57.00 -30.00  101
  2  \w   -115.00 -17.00   1.00    1.00    --  -41.07 -38.00 -60.00   98
  3  \w   -115.00 -17.00   1.00    1.00    --  -41.07 -38.00-180.00   98
  4  \w   -121.00   0.00   1.00    1.00    --  -41.07 -19.00  30.00  121
  5  \w     23.00  97.00   1.00    1.00    --   41.07-125.00  60.00   74
  6  \w     19.00 109.00   1.00    5.00    --  101.41 -94.00 -30.00   90
  7  \w     20.00 154.00   1.00    5.00    --  101.41 -15.00-180.00  134
  8  \w    100.00 178.00   1.00    5.00    --  101.41 109.00  14.00   78
  9  \w     19.00 109.00   1.00    5.00    --  101.41 -94.00  60.00   90
 10  \w     19.00 109.00   1.00    5.00    --  101.41 -94.00-150.00   90
 11  \w     28.00 117.00   1.00    5.00    --  101.41-125.00-150.00   89
 12  \w     29.00 130.00   1.00    5.00    --  101.41 -61.00-120.00  101
 13  \w     28.00 127.00   1.00    5.00    --  101.41 -45.00  60.00   99
 14  \w     49.00 178.00   1.00    5.00    --  101.41  15.00-120.00  129
 15  \w     28.00 127.00   1.00    5.00    --  101.41 -45.00   0.00   99
 16  \w     25.00 130.00   1.00    5.00    --  101.41 -30.00-120.00  105
 17  \w   -117.00  -8.00   1.00    1.00    --  -41.07 -77.00  30.00  109
 18  \w   -117.00  -8.00   1.00    1.00    --  -41.07 -77.00 -90.00  109
 19  \w   -117.00  -8.00   1.00    1.00    --  -41.07 -77.00 120.00  109
 20  \w     23.00  97.00   1.00    1.00    --   41.07-125.00-150.00   74
 21  \w     72.00 174.00   1.00    5.00    --  101.41  61.00 -90.00  102
 22  \w     72.00 174.00   1.00    5.00    --  101.41  61.00  60.00  102
 23  \w     73.00 178.00   1.00    5.00    --  101.41  30.00   0.00  105
 24  \w     72.00 123.00   1.00    5.00    --  101.41  61.00 120.00   51
;
_diffrn_measurement_device 'four-circle diffractometer'
_diffrn_measurement_device_type 'SuperNova, Dual, Cu at home/near, AtlasS2'
_diffrn_measurement_method '\w scans'
_diffrn_orient_matrix_type 'CrysAlisPro convention (1999,Acta A55,543-557)'
_diffrn_orient_matrix_UB_11 -0.0575488000
_diffrn_orient_matrix_UB_12 0.1472876000
_diffrn_orient_matrix_UB_13 -0.0434195000
_diffrn_orient_matrix_UB_21 -0.0585063000
_diffrn_orient_matrix_UB_22 -0.0988249000
_diffrn_orient_matrix_UB_23 -0.0889693000
_diffrn_orient_matrix_UB_31 -0.0684783000
_diffrn_orient_matrix_UB_32 -0.0393378000
_diffrn_orient_matrix_UB_33 0.0607128000
_diffrn_radiation_monochromator mirror
_diffrn_radiation_probe x-ray
_diffrn_radiation_type CuK\a
_diffrn_radiation_wavelength 1.54184
_diffrn_reflns_av_R_equivalents 0.0207
_diffrn_reflns_av_unetI/netI 0.0127
_diffrn_reflns_Laue_measured_fraction_full 0.999
_diffrn_reflns_Laue_measured_fraction_max 0.995
_diffrn_reflns_limit_h_max 18
_diffrn_reflns_limit_h_min -18
_diffrn_reflns_limit_k_max 10
_diffrn_reflns_limit_k_min -10
_diffrn_reflns_limit_l_max 16
_diffrn_reflns_limit_l_min -16
_diffrn_reflns_number 12262
_diffrn_reflns_point_group_measured_fraction_full 0.996
_diffrn_reflns_point_group_measured_fraction_max 0.982
_diffrn_reflns_theta_full 67.684
_diffrn_reflns_theta_max 70.857
_diffrn_reflns_theta_min 3.830
_diffrn_source 'micro-focus sealed X-ray tube'
_diffrn_source_type 'SuperNova (Cu) X-ray Source'
_exptl_absorpt_coefficient_mu 0.743
_exptl_absorpt_correction_T_max 1.00000
_exptl_absorpt_correction_T_min 0.76479
_exptl_absorpt_correction_type multi-scan
_exptl_absorpt_process_details
;
CrysAlisPro 1.171.39.46 (Rigaku Oxford Diffraction, 2018)
Empirical absorption correction using spherical harmonics,
 implemented in SCALE3 ABSPACK scaling algorithm.
;
_exptl_crystal_colour colourless
_exptl_crystal_colour_primary colourless
_exptl_crystal_density_diffrn 1.175
_exptl_crystal_description prism
_exptl_crystal_F_000 623
_exptl_crystal_size_max 0.4
_exptl_crystal_size_mid 0.26
_exptl_crystal_size_min 0.2
_refine_diff_density_max 0.709
_refine_diff_density_min -0.297
_refine_diff_density_rms 0.119
_refine_ls_abs_structure_details
;
 Flack x determined using 1419 quotients [(I+)-(I-)]/[(I+)+(I-)]
 (Parsons, Flack and Wagner, Acta Cryst. B69 (2013) 249-259).
;
_refine_ls_abs_structure_Flack 0.04(5)
_refine_ls_extinction_method none
_refine_ls_goodness_of_fit_ref 1.160
_refine_ls_hydrogen_treatment constr
_refine_ls_matrix_type full
_refine_ls_number_parameters 227
_refine_ls_number_reflns 3195
_refine_ls_number_restraints 35
_refine_ls_restrained_S_all 1.156
_refine_ls_R_factor_all 0.0698
_refine_ls_R_factor_gt 0.0695
_refine_ls_shift/su_max 0.001
_refine_ls_shift/su_mean 0.000
_refine_ls_structure_factor_coef Fsqd
_refine_ls_weighting_details 'w=1/[\s^2^(Fo^2^)+(0.1544P)^2^+0.2026P] where P=(Fo^2^+2Fc^2^)/3'
_refine_ls_weighting_scheme calc
_refine_ls_wR_factor_gt 0.1996
_refine_ls_wR_factor_ref 0.2005
_reflns_Friedel_coverage 0.841
_reflns_Friedel_fraction_full 0.992
_reflns_Friedel_fraction_max 0.968
_reflns_number_gt 3155
_reflns_number_total 3195
_reflns_threshold_expression 'I > 2\s(I)'
_cod_data_source_file c9sc04378k2.cif
_cod_data_source_block b9302162
_cod_depositor_comments
;Adding full bibliography for 1552948--1552949.cif.

 Adding full bibliography for 1552948--1552949.cif.
;
_cod_database_code 1552949
_shelx_shelxl_version_number 2016/4
_chemical_oxdiff_formula 'c30 h22 n2 o10'
_shelx_space_group_comment
;
The symmetry employed for this shelxl refinement is uniquely defined
by the following loop, which should always be used as a source of
symmetry information in preference to the above space-group names.
They are only intended as comments.
;
_shelx_estimated_absorpt_t_max 0.866
_shelx_estimated_absorpt_t_min 0.755
_reflns_odcompleteness_completeness 99.94
_reflns_odcompleteness_iscentric 1
_reflns_odcompleteness_theta 64.99
_olex2_refinement_description
;
1. Fixed Uiso
 At 1.2 times of:
  All C(H) groups, All C(H,H) groups
 At 1.5 times of:
  All C(H,H,H) groups
2. Restrained distances
 C17-C16
 1.45 with sigma of 0.02
 C20-C21
 1.45 with sigma of 0.01
 C17-C18
 1.54 with sigma of 0.02
 C20-C19
 1.54 with sigma of 0.01
3. Uiso/Uaniso restraints and constraints
C16 \\sim C17: within 1.7A with sigma of 0.001 and sigma for terminal atoms of
0.02
C17 \\sim C18: within 1.7A with sigma of 0.001 and sigma for terminal atoms of
0.02
Uanis(C17) = Uanis(C20)
Uanis(C21) = Uanis(C16)
Uanis(C19) = Uanis(C18)
4. Rigid body (RIGU) restrains
 C16, C17, C18
 with sigma for 1-2 distances of 0.001 and sigma for 1-3 distances of 0.001
 C19, C20, C21
 with sigma for 1-2 distances of 0.001 and sigma for 1-3 distances of 0.001
5. Others
 Fixed Sof: C16(0.2) H16A(0.2) H16B(0.2) C17(0.2) H17A(0.2) H17B(0.2) C18(0.2)
 H18A(0.2) H18B(0.2) H18C(0.2) C19(0.15) H19A(0.15) H19B(0.15) H19C(0.15)
 C20(0.15) H20A(0.15) H20B(0.15) C21(0.15) H21A(0.15) H21B(0.15)
6.a Ternary CH refined with riding coordinates:
 C9(H9), C10(H10)
6.b Secondary CH2 refined with riding coordinates:
 C16(H16A,H16B), C17(H17A,H17B), C20(H20A,H20B), C21(H21A,H21B)
6.c Aromatic/amide H refined with riding coordinates:
 C3(H3), C4(H4), C5(H5), C13(H13), C14(H14)
6.d Idealised Me refined with riding coordinates:
 C18(H18A,H18B,H18C), C19(H19A,H19B,H19C)
6.e Idealised Me refined as rotating group:
 C8(H8A,H8B,H8C)
;
_olex2_submission_special_instructions 'No special instructions were received'
_oxdiff_exptl_absorpt_empirical_details
;
Empirical correction (ABSPACK) includes:
- Absorption correction using spherical harmonics
- Frame scaling
- Detector area scaling
;
_oxdiff_exptl_absorpt_empirical_full_max 1.423
_oxdiff_exptl_absorpt_empirical_full_min 0.717

loop_
_space_group_symop_operation_xyz
'x, y, z'
'-x, y, -z'
'x+1/2, y+1/2, z+1/2'
'-x+1/2, y+1/2, -z+1/2'

loop_
_atom_site_label
_atom_site_type_symbol
_atom_site_fract_x
_atom_site_fract_y
_atom_site_fract_z
_atom_site_U_iso_or_equiv
_atom_site_adp_type
_atom_site_occupancy
_atom_site_site_symmetry_order
_atom_site_calc_flag
_atom_site_refinement_flags_posn
_atom_site_refinement_flags_adp
_atom_site_refinement_flags_occupancy
_atom_site_disorder_assembly
_atom_site_disorder_group
O1 O 0.43123(16) 0.4405(4) 0.74497(16) 0.0566(6) Uani 1 1 d . . . . .
O2 O 0.3846(3) 0.1443(5) 0.7465(5) 0.1185(18) Uani 1 1 d . . . . .
O3 O 0.2416(2) 0.1920(4) 0.6949(3) 0.0794(9) Uani 1 1 d . . . . .
O4 O 0.1616(3) 0.2876(5) 0.4400(6) 0.147(3) Uani 1 1 d . . . . .
O5 O 0.0326(2) 0.4211(5) 0.3971(3) 0.0882(11) Uani 1 1 d . . . . .
N1 N 0.3218(2) 0.2320(3) 0.7156(2) 0.0562(7) Uani 1 1 d . . . . .
C1 C 0.2561(2) 0.5738(4) 0.5455(2) 0.0456(7) Uani 1 1 d . . . . .
C2 C 0.2908(3) 0.7218(4) 0.5785(3) 0.0606(8) Uani 1 1 d . . . . .
C3 C 0.2360(4) 0.8564(5) 0.5518(4) 0.0779(12) Uani 1 1 d . . . . .
H3 H 0.260065 0.954618 0.575520 0.093 Uiso 1 1 calc R . . . .
C4 C 0.1479(4) 0.8443(6) 0.4914(4) 0.0785(12) Uani 1 1 d . . . . .
H4 H 0.111677 0.934490 0.473672 0.094 Uiso 1 1 calc R . . . .
C5 C 0.1114(3) 0.6985(6) 0.4560(3) 0.0707(10) Uani 1 1 d . . . . .
H5 H 0.051133 0.691538 0.413686 0.085 Uiso 1 1 calc R . . . .
C6 C 0.1645(2) 0.5619(5) 0.4832(2) 0.0528(7) Uani 1 1 d . . . . .
C7 C 0.1216(3) 0.4093(5) 0.4403(3) 0.0652(9) Uani 1 1 d . . . . .
C8 C -0.0149(3) 0.2849(9) 0.3492(5) 0.0964(17) Uani 1 1 d . . . . .
H8A H 0.020468 0.235445 0.309869 0.145 Uiso 1 1 calc GR . . . .
H8B H -0.074657 0.314717 0.305973 0.145 Uiso 1 1 calc GR . . . .
H8C H -0.022804 0.212293 0.399361 0.145 Uiso 1 1 calc GR . . . .
C9 C 0.31815(18) 0.4314(3) 0.5816(2) 0.0433(6) Uani 1 1 d . . . . .
H9 H 0.289227 0.336710 0.545405 0.052 Uiso 1 1 calc R . . . .
C10 C 0.3384(2) 0.4060(4) 0.6974(2) 0.0468(7) Uani 1 1 d . . . . .
H10 H 0.297754 0.472971 0.724051 0.056 Uiso 1 1 calc R . . . .
C11 C 0.4761(2) 0.4474(4) 0.6701(2) 0.0498(7) Uani 1 1 d . . . . .
C12 C 0.41624(19) 0.4467(4) 0.5756(2) 0.0455(7) Uani 1 1 d . . . . .
C13 C 0.5728(2) 0.4534(6) 0.6909(2) 0.0595(9) Uani 1 1 d . . . . .
H13 H 0.611322 0.457080 0.756728 0.071 Uiso 1 1 calc R . . . .
C14 C 0.6082(2) 0.4537(5) 0.6101(2) 0.0556(8) Uani 1 1 d . . . . .
H14 H 0.672204 0.455314 0.621295 0.067 Uiso 1 1 calc R . . . .
C15 C 0.54945(18) 0.4517(4) 0.5100(2) 0.0453(7) Uani 1 1 d . . . . .
C16 C 0.4546(19) 0.975(5) 0.4761(19) 0.103(6) Uani 0.2 1 d D U P A 1
H16A H 0.433319 1.082986 0.466050 0.123 Uiso 0.2 1 calc R . P A 1
H16B H 0.422035 0.923990 0.518813 0.123 Uiso 0.2 1 calc R . P A 1
C17 C 0.4303(19) 0.896(5) 0.3800(18) 0.103(6) Uani 0.2 1 d D U P A 1
H17A H 0.414685 0.786630 0.387195 0.123 Uiso 0.2 1 calc R . P A 1
H17B H 0.481218 0.900412 0.350134 0.123 Uiso 0.2 1 calc R . P A 1
C18 C 0.3422(19) 0.990(6) 0.312(2) 0.100(6) Uani 0.2 1 d D U P A 1
H18A H 0.335831 0.971011 0.242304 0.151 Uiso 0.2 1 calc R . P A 1
H18B H 0.350645 1.101248 0.325789 0.151 Uiso 0.2 1 calc R . P A 1
H18C H 0.287316 0.955295 0.328140 0.151 Uiso 0.2 1 calc R . P A 1
C19 C 0.331(3) 0.899(7) 0.321(3) 0.100(6) Uani 0.15 1 d D U P B 2
H19A H 0.311674 0.899753 0.248402 0.151 Uiso 0.15 1 calc R . P B 2
H19B H 0.282695 0.946113 0.344800 0.151 Uiso 0.15 1 calc R . P B 2
H19C H 0.341023 0.792909 0.344736 0.151 Uiso 0.15 1 calc R . P B 2
C20 C 0.421(2) 0.996(6) 0.360(3) 0.103(6) Uani 0.15 1 d D U P B 2
H20A H 0.453060 1.008515 0.308630 0.123 Uiso 0.15 1 calc R . P B 2
H20B H 0.409742 1.098874 0.384530 0.123 Uiso 0.15 1 calc R . P B 2
C21 C 0.473(3) 0.895(7) 0.442(3) 0.103(6) Uani 0.15 1 d D U P B 2
H21A H 0.520564 0.853411 0.413534 0.123 Uiso 0.15 1 calc R . P B 2
H21B H 0.430320 0.808822 0.437571 0.123 Uiso 0.15 1 calc R . P B 2

loop_
_atom_site_aniso_label
_atom_site_aniso_U_11
_atom_site_aniso_U_22
_atom_site_aniso_U_33
_atom_site_aniso_U_23
_atom_site_aniso_U_13
_atom_site_aniso_U_12
O1 0.0531(12) 0.0770(16) 0.0420(10) -0.0072(11) 0.0171(9) -0.0145(11)
O2 0.088(3) 0.064(2) 0.179(5) 0.026(2) 0.000(3) 0.0179(19)
O3 0.0721(16) 0.0671(17) 0.106(2) 0.0075(16) 0.0367(15) -0.0190(14)
O4 0.0660(19) 0.072(2) 0.248(7) -0.056(3) -0.043(3) 0.0043(17)
O5 0.0493(14) 0.093(2) 0.107(2) -0.026(2) -0.0014(14) -0.0016(15)
N1 0.0598(15) 0.0512(16) 0.0583(15) 0.0039(12) 0.0183(12) -0.0016(12)
C1 0.0469(14) 0.0471(15) 0.0457(13) -0.0044(12) 0.0177(11) -0.0045(12)
C2 0.068(2) 0.0487(18) 0.0642(19) -0.0090(15) 0.0171(15) -0.0075(16)
C3 0.114(4) 0.0438(18) 0.078(2) -0.0084(16) 0.029(2) 0.001(2)
C4 0.097(3) 0.056(2) 0.082(3) 0.0056(19) 0.023(2) 0.025(2)
C5 0.063(2) 0.073(2) 0.072(2) 0.0027(19) 0.0118(17) 0.0172(19)
C6 0.0485(15) 0.0565(18) 0.0520(14) -0.0041(14) 0.0121(12) 0.0010(14)
C7 0.0448(15) 0.068(2) 0.073(2) -0.0100(18) 0.0022(14) -0.0047(16)
C8 0.057(2) 0.116(4) 0.100(4) -0.028(3) -0.002(2) -0.021(3)
C9 0.0404(14) 0.0459(14) 0.0441(12) -0.0063(11) 0.0131(10) -0.0043(11)
C10 0.0478(14) 0.0474(15) 0.0492(14) -0.0029(11) 0.0201(11) -0.0042(12)
C11 0.0457(15) 0.0642(17) 0.0400(13) -0.0055(13) 0.0129(11) -0.0087(14)
C12 0.0404(13) 0.0546(15) 0.0413(13) -0.0043(12) 0.0116(10) -0.0030(12)
C13 0.0456(15) 0.089(2) 0.0404(13) -0.0025(15) 0.0055(11) -0.0139(16)
C14 0.0376(13) 0.082(2) 0.0456(14) 0.0013(15) 0.0087(11) -0.0074(14)
C15 0.0385(15) 0.0563(15) 0.0401(13) 0.0019(12) 0.0098(11) -0.0015(12)
C16 0.075(7) 0.147(17) 0.075(8) 0.019(9) 0.003(5) -0.012(9)
C17 0.075(7) 0.147(17) 0.075(8) 0.019(9) 0.003(5) -0.012(9)
C18 0.074(8) 0.148(19) 0.066(7) 0.012(12) 0.001(6) -0.011(10)
C19 0.074(8) 0.148(19) 0.066(7) 0.012(12) 0.001(6) -0.011(10)
C20 0.075(7) 0.147(17) 0.075(8) 0.019(9) 0.003(5) -0.012(9)
C21 0.075(7) 0.147(17) 0.075(8) 0.019(9) 0.003(5) -0.012(9)

loop_
_atom_type_symbol
_atom_type_description
_atom_type_scat_dispersion_real
_atom_type_scat_dispersion_imag
_atom_type_scat_source
C C 0.0181 0.0091 'International Tables Vol C Tables 4.2.6.8 and 6.1.1.4'
H H 0.0000 0.0000 'International Tables Vol C Tables 4.2.6.8 and 6.1.1.4'
N N 0.0311 0.0180 'International Tables Vol C Tables 4.2.6.8 and 6.1.1.4'
O O 0.0492 0.0322 'International Tables Vol C Tables 4.2.6.8 and 6.1.1.4'

loop_
_geom_angle_atom_site_label_1
_geom_angle_atom_site_label_2
_geom_angle_atom_site_label_3
_geom_angle
_geom_angle_site_symmetry_1
_geom_angle_site_symmetry_3
C11 O1 C10 106.9(2) . .
C7 O5 C8 117.7(4) . .
O2 N1 O3 123.5(4) . .
O2 N1 C10 121.0(3) . .
O3 N1 C10 115.5(3) . .
C2 C1 C6 118.6(3) . .
C2 C1 C9 118.2(3) . .
C6 C1 C9 123.2(3) . .
C1 C2 C3 121.0(4) . .
C2 C3 H3 119.9 . .
C4 C3 C2 120.1(4) . .
C4 C3 H3 119.9 . .
C3 C4 H4 119.8 . .
C3 C4 C5 120.3(4) . .
C5 C4 H4 119.8 . .
C4 C5 H5 119.8 . .
C4 C5 C6 120.5(4) . .
C6 C5 H5 119.8 . .
C1 C6 C7 122.9(3) . .
C5 C6 C1 119.4(3) . .
C5 C6 C7 117.6(3) . .
O4 C7 O5 121.1(4) . .
O4 C7 C6 126.2(3) . .
O5 C7 C6 112.7(4) . .
O5 C8 H8A 109.5 . .
O5 C8 H8B 109.5 . .
O5 C8 H8C 109.5 . .
H8A C8 H8B 109.5 . .
H8A C8 H8C 109.5 . .
H8B C8 H8C 109.5 . .
C1 C9 H9 109.9 . .
C1 C9 C10 111.6(2) . .
C10 C9 H9 109.9 . .
C12 C9 C1 115.6(3) . .
C12 C9 H9 109.9 . .
C12 C9 C10 99.4(2) . .
O1 C10 N1 108.3(3) . .
O1 C10 C9 109.4(2) . .
O1 C10 H10 110.4 . .
N1 C10 C9 108.0(2) . .
N1 C10 H10 110.4 . .
C9 C10 H10 110.4 . .
O1 C11 C13 123.0(2) . .
C12 C11 O1 112.8(3) . .
C12 C11 C13 124.2(3) . .
C11 C12 C9 109.7(2) . .
C11 C12 C15 120.2(3) . 2_656
C15 C12 C9 130.0(2) 2_656 .
C11 C13 H13 121.5 . .
C14 C13 C11 117.1(3) . .
C14 C13 H13 121.5 . .
C13 C14 H14 119.3 . .
C13 C14 C15 121.3(3) . .
C15 C14 H14 119.3 . .
C12 C15 C15 116.3(3) 2_656 2_656
C14 C15 C12 122.9(3) . 2_656
C14 C15 C15 120.8(3) . 2_656
C16 C16 H16A 108.7 2_656 .
C16 C16 H16B 108.7 2_656 .
C16 C16 C17 114(3) 2_656 .
H16A C16 H16B 107.6 . .
C17 C16 H16A 108.7 . .
C17 C16 H16B 108.7 . .
C16 C17 H17A 110.7 . .
C16 C17 H17B 110.7 . .
C16 C17 C18 105(3) . .
H17A C17 H17B 108.8 . .
C18 C17 H17A 110.7 . .
C18 C17 H17B 110.7 . .
C17 C18 H18A 109.5 . .
C17 C18 H18B 109.5 . .
C17 C18 H18C 109.5 . .
H18A C18 H18B 109.5 . .
H18A C18 H18C 109.5 . .
H18B C18 H18C 109.5 . .
H19A C19 H19B 109.5 . .
H19A C19 H19C 109.5 . .
H19B C19 H19C 109.5 . .
C20 C19 H19A 109.5 . .
C20 C19 H19B 109.5 . .
C20 C19 H19C 109.5 . .
C19 C20 H20A 111.6 . .
C19 C20 H20B 111.6 . .
H20A C20 H20B 109.4 . .
C21 C20 C19 101(3) . .
C21 C20 H20A 111.6 . .
C21 C20 H20B 111.6 . .
C20 C21 C21 143(3) . 2_656
C20 C21 H21A 101.3 . .
C20 C21 H21B 101.3 . .
C21 C21 H21A 101.3 2_656 .
C21 C21 H21B 101.3 2_656 .
H21A C21 H21B 104.5 . .

loop_
_geom_bond_atom_site_label_1
_geom_bond_atom_site_label_2
_geom_bond_distance
_geom_bond_site_symmetry_2
O1 C10 1.395(4) .
O1 C11 1.391(3) .
O2 N1 1.183(5) .
O3 N1 1.206(4) .
O4 C7 1.195(6) .
O5 C7 1.305(4) .
O5 C8 1.419(7) .
N1 C10 1.530(4) .
C1 C2 1.386(5) .
C1 C6 1.405(4) .
C1 C9 1.521(4) .
C2 C3 1.394(6) .
C3 H3 0.9300 .
C3 C4 1.354(8) .
C4 H4 0.9300 .
C4 C5 1.384(7) .
C5 H5 0.9300 .
C5 C6 1.396(5) .
C6 C7 1.491(5) .
C8 H8A 0.9600 .
C8 H8B 0.9600 .
C8 H8C 0.9600 .
C9 H9 0.9800 .
C9 C10 1.558(4) .
C9 C12 1.507(4) .
C10 H10 0.9800 .
C11 C12 1.360(4) .
C11 C13 1.401(4) .
C12 C15 1.421(4) 2_656
C13 H13 0.9300 .
C13 C14 1.369(4) .
C14 H14 0.9300 .
C14 C15 1.415(4) .
C15 C12 1.422(4) 2_656
C15 C15 1.433(5) 2_656
C16 C16 1.34(5) 2_656
C16 H16A 0.9700 .
C16 H16B 0.9700 .
C16 C17 1.44(3) .
C17 H17A 0.9700 .
C17 H17B 0.9700 .
C17 C18 1.60(2) .
C18 H18A 0.9600 .
C18 H18B 0.9600 .
C18 H18C 0.9600 .
C19 H19A 0.9600 .
C19 H19B 0.9600 .
C19 H19C 0.9600 .
C19 C20 1.552(14) .
C20 H20A 0.9700 .
C20 H20B 0.9700 .
C20 C21 1.452(14) .
C21 C21 1.58(7) 2_656
C21 H21A 0.9700 .
C21 H21B 0.9700 .

loop_
_geom_torsion_atom_site_label_1
_geom_torsion_atom_site_label_2
_geom_torsion_atom_site_label_3
_geom_torsion_atom_site_label_4
_geom_torsion
_geom_torsion_site_symmetry_1
_geom_torsion_site_symmetry_4
O1 C11 C12 C9 -2.4(4) . .
O1 C11 C12 C15 -179.4(3) . 2_656
O1 C11 C13 C14 177.5(4) . .
O2 N1 C10 O1 -14.1(5) . .
O2 N1 C10 C9 104.2(5) . .
O3 N1 C10 O1 167.0(3) . .
O3 N1 C10 C9 -74.7(4) . .
C1 C2 C3 C4 -1.0(7) . .
C1 C6 C7 O4 -12.2(8) . .
C1 C6 C7 O5 170.6(4) . .
C1 C9 C10 O1 -110.3(3) . .
C1 C9 C10 N1 132.1(2) . .
C1 C9 C12 C11 113.8(3) . .
C1 C9 C12 C15 -69.6(4) . 2_656
C2 C1 C6 C5 0.4(5) . .
C2 C1 C6 C7 177.6(3) . .
C2 C1 C9 C10 66.0(4) . .
C2 C1 C9 C12 -46.6(4) . .
C2 C3 C4 C5 0.2(8) . .
C3 C4 C5 C6 1.0(7) . .
C4 C5 C6 C1 -1.2(6) . .
C4 C5 C6 C7 -178.6(4) . .
C5 C6 C7 O4 165.1(7) . .
C5 C6 C7 O5 -12.1(5) . .
C6 C1 C2 C3 0.7(5) . .
C6 C1 C9 C10 -111.8(3) . .
C6 C1 C9 C12 135.7(3) . .
C8 O5 C7 O4 -0.4(9) . .
C8 O5 C7 C6 177.0(5) . .
C9 C1 C2 C3 -177.1(3) . .
C9 C1 C6 C5 178.1(3) . .
C9 C1 C6 C7 -4.7(5) . .
C10 O1 C11 C12 10.6(4) . .
C10 O1 C11 C13 -169.0(4) . .
C10 C9 C12 C11 -5.7(3) . .
C10 C9 C12 C15 170.8(3) . 2_656
C11 O1 C10 N1 103.3(3) . .
C11 O1 C10 C9 -14.2(4) . .
C11 C13 C14 C15 1.4(6) . .
C12 C9 C10 O1 12.1(3) . .
C12 C9 C10 N1 -105.5(3) . .
C12 C11 C13 C14 -2.1(6) . .
C13 C11 C12 C9 177.2(3) . .
C13 C11 C12 C15 0.2(6) . 2_656
C13 C14 C15 C12 -177.9(4) . 2_656
C13 C14 C15 C15 1.0(5) . 2_656
C16 C16 C17 C18 -147(2) 2_656 .
C19 C20 C21 C21 -126(8) . 2_656
